data_1514194
loop_
_publ_author_name
'Taylor, Rupert G D'
'Carta, Mariolino'
'Bezzu, C Grazia'
'Walker, Jonathan'
'Msayib, Kadhum J'
'Kariuki, Benson M'
'McKeown, Neil B'

_publ_section_title
;
 Triptycene-based organic molecules of intrinsic microporosity.
;
_journal_issue 7
_journal_name_full 'Organic letters'
_journal_page_first 1848
_journal_page_last 1851
_journal_paper_doi 10.1021/ol500591q
_journal_volume 16
_journal_year 2014
_chemical_formula_moiety 'C158 H160 N2 O8, 5.5(C H Cl3)'
_chemical_formula_sum 'C163.5 H165.5 Cl16.5 N2 O8'
_chemical_formula_weight 2871.39
_space_group_crystal_system monoclinic
_space_group_IT_number 14
_space_group_name_Hall '-P 2yn'
_space_group_name_H-M_alt 'P 1 21/n 1'
_symmetry_space_group_name_Hall '-P 2yn'
_symmetry_space_group_name_H-M 'P 1 21/n 1'
_atom_sites_solution_hydrogens geom
_audit_creation_method SHELXL-2013
_audit_update_record
;
2014-02-24 # Formatted by publCIF

;
_cell_angle_alpha 90
_cell_angle_beta 110.8400(10)
_cell_angle_gamma 90
_cell_formula_units_Z 4
_cell_length_a 22.33(3)
_cell_length_b 25.38(3)
_cell_length_c 30.52(4)
_cell_measurement_reflns_used 8444
_cell_measurement_temperature 150(2)
_cell_measurement_theta_max 18.794
_cell_measurement_theta_min 0.953
_cell_volume 16165(4)
_computing_cell_refinement
;
CrystalClear-SM Expert 2.0 r5 (Rigaku, 2010)
;
_computing_data_collection
;
CrystalClear-SM Expert 2.0 r5 (Rigaku, 2010)
;
_computing_data_reduction
;
CrystalClear-SM Expert 2.0 r5 (Rigaku, 2010)
;
_computing_structure_refinement 'SHELXL-2013 (Sheldrick, 2013)'
_computing_structure_solution 'SHELXS-97 (Sheldrick, 1997)'
_diffrn_ambient_temperature 150(2)
_diffrn_measured_fraction_theta_full 0.451
_diffrn_measured_fraction_theta_max 0.953
_diffrn_measurement_device_type 'Rigaku Saturn724+ (2x2 bin mode)'
_diffrn_measurement_method 'profile data from \w-scans'
_diffrn_radiation_wavelength 0.6889
_diffrn_reflns_av_R_equivalents 0.0788
_diffrn_reflns_av_unetI/netI 0.0783
_diffrn_reflns_Laue_measured_fraction_full 0.451
_diffrn_reflns_Laue_measured_fraction_max 0.953
_diffrn_reflns_limit_h_max 20
_diffrn_reflns_limit_h_min -20
_diffrn_reflns_limit_k_max 23
_diffrn_reflns_limit_k_min -22
_diffrn_reflns_limit_l_max 23
_diffrn_reflns_limit_l_min -28
_diffrn_reflns_number 48128
_diffrn_reflns_point_group_measured_fraction_full 0.451
_diffrn_reflns_point_group_measured_fraction_max 0.953
_diffrn_reflns_theta_full 24.415
_diffrn_reflns_theta_max 18.794
_diffrn_reflns_theta_min 0.953
_diffrn_source Synchrotron
_exptl_absorpt_coefficient_mu 0.268
_exptl_absorpt_correction_T_max 0.974
_exptl_absorpt_correction_T_min 0.974
_exptl_absorpt_correction_type multi-scan
_exptl_crystal_colour colourless
_exptl_crystal_density_diffrn 1.180
_exptl_crystal_description block
_exptl_crystal_F_000 6020
_exptl_crystal_size_max 0.100
_exptl_crystal_size_mid 0.050
_exptl_crystal_size_min 0.010
_refine_diff_density_max 0.587
_refine_diff_density_min -0.348
_refine_diff_density_rms 0.082
_refine_ls_extinction_method none
_refine_ls_goodness_of_fit_ref 1.493
_refine_ls_hydrogen_treatment constr
_refine_ls_matrix_type fullcycle
_refine_ls_number_parameters 1545
_refine_ls_number_reflns 13208
_refine_ls_number_restraints 83
_refine_ls_restrained_S_all 1.497
_refine_ls_R_factor_all 0.1762
_refine_ls_R_factor_gt 0.1411
_refine_ls_shift/su_max 0.001
_refine_ls_shift/su_mean 0.000
_refine_ls_structure_factor_coef Fsqd
_refine_ls_weighting_details 'w=1/[\s^2^(Fo^2^)+(0.2000P)^2^] where P=(Fo^2^+2Fc^2^)/3'
_refine_ls_weighting_scheme calc
_refine_ls_wR_factor_gt 0.3904
_refine_ls_wR_factor_ref 0.4248
_reflns_Friedel_coverage 0.000
_reflns_number_gt 8444
_reflns_number_total 13208
_reflns_threshold_expression 'I > 2\s(I)'
_cod_data_source_file ol500591q_si_002.cif
_cod_data_source_block rt405c2
_cod_depositor_comments
;
The following automatic conversions were performed:

'_exptl_absorpt_correction_type' value 'Multiscan' changed to
'multi-scan' according to
/usr/data/users/saulius/automatic-downloads/rss-feeds/ACS/lib/dictionaries/cif_core.dic
dictionary named 'cif_core.dic' version 2.4.2 from 2011-04-26.

Automatic conversion script
Id: cif_fix_values 2281 2013-09-26 08:29:07Z andrius 

 Adding full bibliography for
 ./tmp-cod-update-bibliographies-8800/cifs/1514194.cif.
;
_cod_original_cell_volume 16165(36)
_cod_original_formula_sum 'C163.50 H165.50 Cl16.50 N2 O8'
_cod_database_code 1514194
_shelx_space_group_comment
;
The symmetry employed for this shelxl refinement is uniquely defined
by the following loop, which should always be used as a source of
symmetry information in preference to the above space-group names.
They are only intended as comments.
;
_shelx_estimated_absorpt_t_min 0.974
_shelx_estimated_absorpt_t_max 0.974
_shelxl_version_number 2013-4

loop_
_space_group_symop_operation_xyz
'x, y, z'
'-x+1/2, y+1/2, -z+1/2'
'-x, -y, -z'
'x-1/2, -y-1/2, z-1/2'

loop_
_atom_site_label
_atom_site_type_symbol
_atom_site_fract_x
_atom_site_fract_y
_atom_site_fract_z
_atom_site_U_iso_or_equiv
_atom_site_adp_type
_atom_site_occupancy
_atom_site_site_symmetry_order
_atom_site_calc_flag
_atom_site_refinement_flags_posn
_atom_site_refinement_flags_adp
C1 C 0.9713(4) 0.3538(4) 0.2279(3) 0.061(2) Uani 1 1 d . U
C2 C 0.9499(4) 0.4007(4) 0.2043(3) 0.071(2) Uani 1 1 d . .
C3 C 0.8952(5) 0.3992(4) 0.1652(3) 0.070(2) Uani 1 1 d . .
C4 C 0.8598(4) 0.3553(4) 0.1495(3) 0.060(2) Uani 1 1 d . .
C5 C 0.8813(4) 0.3084(5) 0.1716(3) 0.067(2) Uani 1 1 d . .
C6 C 0.9376(4) 0.3084(4) 0.2115(3) 0.070(2) Uani 1 1 d . .
C7 C 0.8003(5) 0.3563(3) 0.1097(3) 0.072(2) Uani 1 1 d . .
C8 C 0.9029(5) 0.4916(4) 0.1630(3) 0.079(3) Uani 1 1 d . .
C9 C 0.9577(5) 0.4904(5) 0.2034(3) 0.077(3) Uani 1 1 d . .
C10 C 0.9841(4) 0.5360(5) 0.2248(3) 0.080(3) Uani 1 1 d . .
H10 H 1.0206 0.5351 0.2518 0.096 Uiso 1 1 calc R U
C11 C 0.9571(4) 0.5832(4) 0.2068(3) 0.077(3) Uani 1 1 d . .
C12 C 0.9047(4) 0.5846(4) 0.1648(3) 0.080(3) Uani 1 1 d . .
C13 C 0.8763(4) 0.5385(5) 0.1428(3) 0.082(3) Uani 1 1 d . .
H13 H 0.8405 0.5392 0.1154 0.098 Uiso 1 1 calc R U
C14 C 0.9805(5) 0.6373(4) 0.2267(3) 0.082(3) Uani 1 1 d . .
H14 H 1.0176 0.6356 0.2560 0.098 Uiso 1 1 calc R U
C15 C 0.8820(5) 0.6418(4) 0.1497(3) 0.083(3) Uani 1 1 d . .
H15 H 0.8449 0.6433 0.1204 0.100 Uiso 1 1 calc R U
C16 C 0.9410(5) 0.6694(4) 0.1463(4) 0.087(3) Uani 1 1 d . .
C17 C 0.9953(5) 0.6669(4) 0.1877(4) 0.084(3) Uani 1 1 d . .
C18 C 1.0528(5) 0.6870(4) 0.1897(4) 0.081(3) Uani 1 1 d . .
H18 H 1.0877 0.6859 0.2177 0.098 Uiso 1 1 calc R U
C19 C 1.0595(6) 0.7095(4) 0.1498(5) 0.097(3) Uani 1 1 d . .
C20 C 1.0068(6) 0.7110(4) 0.1089(4) 0.090(3) Uani 1 1 d . .
C21 C 0.9485(6) 0.6904(4) 0.1071(4) 0.095(3) Uani 1 1 d . .
H21 H 0.9139 0.6908 0.0789 0.114 Uiso 1 1 calc R U
C22 C 1.1282(6) 0.7270(6) 0.1554(4) 0.120(4) Uani 1 1 d . .
C23 C 1.1230(6) 0.7603(5) 0.1137(6) 0.143(5) Uani 1 1 d . .
H23A H 1.1074 0.7949 0.1180 0.172 Uiso 1 1 calc R U
H23B H 1.1656 0.7649 0.1126 0.172 Uiso 1 1 calc R U
C24 C 1.0807(7) 0.7391(6) 0.0681(5) 0.148(5) Uani 1 1 d . .
H24A H 1.0955 0.7042 0.0637 0.177 Uiso 1 1 calc R U
H24B H 1.0836 0.7615 0.0431 0.177 Uiso 1 1 calc R U
C25 C 1.0119(6) 0.7356(5) 0.0643(4) 0.121(4) Uani 1 1 d . .
C26 C 1.1708(6) 0.6787(5) 0.1602(5) 0.136(5) Uani 1 1 d . .
H26A H 1.1710 0.6581 0.1866 0.205 Uiso 1 1 calc R U
H26B H 1.2137 0.6898 0.1647 0.205 Uiso 1 1 calc R U
H26C H 1.1545 0.6577 0.1322 0.205 Uiso 1 1 calc R U
C27 C 1.1542(5) 0.7639(4) 0.1974(5) 0.118(4) Uani 1 1 d . .
H27A H 1.1669 0.7436 0.2258 0.177 Uiso 1 1 calc R U
H27B H 1.1215 0.7885 0.1973 0.177 Uiso 1 1 calc R U
H27C H 1.1906 0.7827 0.1956 0.177 Uiso 1 1 calc R U
C28 C 0.9728(7) 0.7030(6) 0.0201(5) 0.153(5) Uani 1 1 d . .
H28A H 0.9278 0.7068 0.0142 0.230 Uiso 1 1 calc R U
H28B H 0.9844 0.6665 0.0253 0.230 Uiso 1 1 calc R U
H28C H 0.9820 0.7155 -0.0066 0.230 Uiso 1 1 calc R U
C29 C 0.9811(7) 0.7904(5) 0.0591(5) 0.147(5) Uani 1 1 d . .
H29A H 0.9387 0.7873 0.0598 0.221 Uiso 1 1 calc R U
H29B H 0.9790 0.8056 0.0298 0.221 Uiso 1 1 calc R U
H29C H 1.0065 0.8125 0.0844 0.221 Uiso 1 1 calc R U
C30 C 0.9224(5) 0.6640(4) 0.2332(4) 0.086(3) Uani 1 1 d . .
C31 C 0.8693(5) 0.6649(4) 0.1892(4) 0.082(3) Uani 1 1 d . .
C32 C 0.8128(5) 0.6823(4) 0.1898(3) 0.080(3) Uani 1 1 d . .
H32 H 0.7779 0.6814 0.1618 0.096 Uiso 1 1 calc R U
C33 C 0.8029(5) 0.7020(4) 0.2301(4) 0.089(3) Uani 1 1 d . .
C34 C 0.8570(6) 0.6991(4) 0.2727(3) 0.087(3) Uani 1 1 d . .
C35 C 0.9153(5) 0.6806(4) 0.2730(3) 0.078(3) Uani 1 1 d . .
H35 H 0.9501 0.6795 0.3011 0.093 Uiso 1 1 calc R U
C36 C 0.7378(6) 0.7177(5) 0.2286(3) 0.100(3) Uani 1 1 d . .
C37 C 0.7411(5) 0.7500(5) 0.2713(4) 0.112(4) Uani 1 1 d . .
H37A H 0.7578 0.7847 0.2691 0.134 Uiso 1 1 calc R U
H37B H 0.6983 0.7541 0.2720 0.134 Uiso 1 1 calc R U
C38 C 0.7832(5) 0.7239(5) 0.3159(4) 0.115(4) Uani 1 1 d . .
H38A H 0.7661 0.6893 0.3182 0.138 Uiso 1 1 calc R U
H38B H 0.7825 0.7446 0.3425 0.138 Uiso 1 1 calc R U
C39 C 0.8526(5) 0.7181(5) 0.3185(4) 0.096(3) Uani 1 1 d . .
C40 C 0.6969(6) 0.6665(5) 0.2260(5) 0.133(4) Uani 1 1 d . .
H40A H 0.7207 0.6425 0.2502 0.200 Uiso 1 1 calc R U
H40B H 0.6875 0.6501 0.1960 0.200 Uiso 1 1 calc R U
H40C H 0.6577 0.6758 0.2302 0.200 Uiso 1 1 calc R U
C41 C 0.7032(6) 0.7506(5) 0.1833(4) 0.133(4) Uani 1 1 d . .
H41A H 0.6615 0.7608 0.1825 0.199 Uiso 1 1 calc R U
H41B H 0.6991 0.7297 0.1561 0.199 Uiso 1 1 calc R U
H41C H 0.7280 0.7816 0.1833 0.199 Uiso 1 1 calc R U
C42 C 0.8840(5) 0.6773(4) 0.3589(4) 0.114(4) Uani 1 1 d . .
H42A H 0.9283 0.6727 0.3631 0.171 Uiso 1 1 calc R U
H42B H 0.8621 0.6441 0.3509 0.171 Uiso 1 1 calc R U
H42C H 0.8805 0.6901 0.3875 0.171 Uiso 1 1 calc R U
C43 C 0.8883(6) 0.7696(5) 0.3325(4) 0.124(4) Uani 1 1 d . .
H43A H 0.9322 0.7648 0.3355 0.186 Uiso 1 1 calc R U
H43B H 0.8864 0.7811 0.3620 0.186 Uiso 1 1 calc R U
H43C H 0.8689 0.7957 0.3090 0.186 Uiso 1 1 calc R U
C44 C 0.8742(5) 0.2167(5) 0.1757(3) 0.081(3) Uani 1 1 d . .
C45 C 0.9288(5) 0.2163(4) 0.2152(3) 0.080(3) Uani 1 1 d . .
C46 C 0.9553(4) 0.1690(4) 0.2360(3) 0.076(3) Uani 1 1 d . .
H46 H 0.9924 0.1680 0.2625 0.092 Uiso 1 1 calc R U
C47 C 0.9241(5) 0.1239(4) 0.2157(4) 0.082(3) Uani 1 1 d . .
C48 C 0.8685(5) 0.1245(4) 0.1749(3) 0.081(3) Uani 1 1 d . .
C49 C 0.8450(4) 0.1713(5) 0.1552(3) 0.078(3) Uani 1 1 d . .
H49 H 0.8091 0.1725 0.1278 0.093 Uiso 1 1 calc R U
C50 C 0.8435(5) 0.0707(4) 0.1572(3) 0.082(3) Uani 1 1 d . .
H50 H 0.8055 0.0712 0.1285 0.099 Uiso 1 1 calc R U
C51 C 0.9429(5) 0.0667(4) 0.2339(3) 0.084(3) Uani 1 1 d . .
H51 H 0.9814 0.0656 0.2623 0.101 Uiso 1 1 calc R U
C52 C 0.9523(5) 0.0404(4) 0.1937(4) 0.090(3) Uani 1 1 d . .
C53 C 0.8978(5) 0.0413(4) 0.1526(4) 0.090(3) Uani 1 1 d . .
C54 C 0.9017(5) 0.0167(4) 0.1133(4) 0.095(3) Uani 1 1 d . .
H54 H 0.8653 0.0158 0.0863 0.114 Uiso 1 1 calc R U
C55 C 0.9562(7) -0.0062(5) 0.1125(4) 0.109(3) Uani 1 1 d . U
C56 C 1.0124(5) -0.0074(5) 0.1526(4) 0.102(3) Uani 1 1 d . .
C57 C 1.0074(6) 0.0166(4) 0.1915(4) 0.100(3) Uani 1 1 d . .
H57 H 1.0437 0.0170 0.2185 0.121 Uiso 1 1 calc R U
C58 C 0.9535(6) -0.0374(6) 0.0669(5) 0.128(4) Uani 1 1 d . U
C59 C 1.0176(8) -0.0533(7) 0.0667(5) 0.176(6) Uani 1 1 d D U
H59A H 1.0346 -0.0244 0.0539 0.212 Uiso 1 1 calc R U
H59B H 1.0118 -0.0830 0.0455 0.212 Uiso 1 1 calc R U
C60 C 1.0676(10) -0.0685(9) 0.1138(6) 0.235(9) Uani 1 1 d D U
H60A H 1.1086 -0.0718 0.1098 0.282 Uiso 1 1 calc R U
H60B H 1.0565 -0.1029 0.1224 0.282 Uiso 1 1 calc R U
C61 C 1.0757(7) -0.0309(6) 0.1544(5) 0.143(5) Uani 1 1 d . .
C62 C 0.9255(9) 0.0017(7) 0.0255(6) 0.202(7) Uani 1 1 d . U
H62A H 0.9070 -0.0176 -0.0032 0.303 Uiso 1 1 calc R U
H62B H 0.9592 0.0240 0.0234 0.303 Uiso 1 1 calc R U
H62C H 0.8932 0.0230 0.0307 0.303 Uiso 1 1 calc R U
C63 C 0.9104(7) -0.0846(6) 0.0626(6) 0.175(6) Uani 1 1 d . .
H63A H 0.8819 -0.0779 0.0792 0.263 Uiso 1 1 calc R U
H63B H 0.9361 -0.1150 0.0757 0.263 Uiso 1 1 calc R U
H63C H 0.8859 -0.0909 0.0301 0.263 Uiso 1 1 calc R U
C64 C 1.1168(9) 0.0152(8) 0.1483(9) 0.268(13) Uani 1 1 d . .
H64A H 1.0893 0.0425 0.1300 0.402 Uiso 1 1 calc R U
H64B H 1.1445 0.0030 0.1326 0.402 Uiso 1 1 calc R U
H64C H 1.1422 0.0290 0.1785 0.402 Uiso 1 1 calc R U
C65 C 1.1099(8) -0.0629(7) 0.2004(6) 0.235(10) Uani 1 1 d D .
H65A H 1.1553 -0.0632 0.2070 0.352 Uiso 1 1 calc R U
H65B H 1.0941 -0.0984 0.1964 0.352 Uiso 1 1 calc R U
H65C H 1.1013 -0.0468 0.2260 0.352 Uiso 1 1 calc R U
C66 C 0.8321(6) 0.0434(4) 0.1997(4) 0.089(3) Uani 1 1 d . .
C67 C 0.8866(4) 0.0411(4) 0.2410(4) 0.079(3) Uani 1 1 d . .
C68 C 0.8796(5) 0.0202(4) 0.2789(3) 0.083(3) Uani 1 1 d . .
H68 H 0.9151 0.0190 0.3065 0.100 Uiso 1 1 calc R U
C69 C 0.8210(5) -0.0002(4) 0.2791(3) 0.075(3) Uani 1 1 d . .
C70 C 0.7686(5) 0.0034(4) 0.2393(4) 0.085(3) Uani 1 1 d . .
C71 C 0.7735(6) 0.0244(4) 0.1982(4) 0.095(3) Uani 1 1 d . .
H71 H 0.7381 0.0254 0.1705 0.114 Uiso 1 1 calc R U
C72 C 0.8213(5) -0.0256(4) 0.3247(3) 0.092(3) Uani 1 1 d . .
C73 C 0.7509(5) -0.0287(5) 0.3242(4) 0.119(4) Uani 1 1 d . .
H73A H 0.7499 -0.0513 0.3496 0.142 Uiso 1 1 calc R U
H73B H 0.7370 0.0061 0.3294 0.142 Uiso 1 1 calc R U
C74 C 0.7061(5) -0.0498(5) 0.2787(4) 0.110(4) Uani 1 1 d . .
H74A H 0.6640 -0.0537 0.2808 0.132 Uiso 1 1 calc R U
H74B H 0.7206 -0.0846 0.2738 0.132 Uiso 1 1 calc R U
C75 C 0.7004(5) -0.0155(4) 0.2363(3) 0.096(3) Uani 1 1 d . .
C76 C 0.8570(6) 0.0103(4) 0.3680(4) 0.123(4) Uani 1 1 d . .
H76A H 0.9013 0.0134 0.3714 0.185 Uiso 1 1 calc R U
H76B H 0.8538 -0.0051 0.3958 0.185 Uiso 1 1 calc R U
H76C H 0.8376 0.0446 0.3632 0.185 Uiso 1 1 calc R U
C77 C 0.8545(5) -0.0775(4) 0.3322(4) 0.112(4) Uani 1 1 d . .
H77A H 0.8975 -0.0728 0.3329 0.169 Uiso 1 1 calc R U
H77B H 0.8318 -0.1009 0.3070 0.169 Uiso 1 1 calc R U
H77C H 0.8555 -0.0922 0.3614 0.169 Uiso 1 1 calc R U
C78 C 0.6574(5) 0.0319(5) 0.2336(4) 0.110(3) Uani 1 1 d . .
H78A H 0.6780 0.0553 0.2593 0.165 Uiso 1 1 calc R U
H78B H 0.6174 0.0203 0.2353 0.165 Uiso 1 1 calc R U
H78C H 0.6496 0.0501 0.2045 0.165 Uiso 1 1 calc R U
C79 C 0.6692(5) -0.0516(4) 0.1925(4) 0.117(4) Uani 1 1 d . .
H79A H 0.6612 -0.0313 0.1645 0.175 Uiso 1 1 calc R U
H79B H 0.6295 -0.0655 0.1931 0.175 Uiso 1 1 calc R U
H79C H 0.6978 -0.0801 0.1932 0.175 Uiso 1 1 calc R U
C80 C 1.0342(4) 0.3517(3) 0.2678(3) 0.063(2) Uani 1 1 d . U
C81 C 1.0371(4) 0.3444(3) 0.3128(3) 0.068(2) Uani 1 1 d . U
C82 C 1.0989(4) 0.3441(3) 0.3502(3) 0.075(2) Uani 1 1 d . U
C83 C 1.1534(4) 0.3516(3) 0.3409(3) 0.068(2) Uani 1 1 d . .
C84 C 1.1509(4) 0.3597(3) 0.2957(3) 0.076(3) Uani 1 1 d . .
C85 C 1.0894(4) 0.3594(3) 0.2581(3) 0.072(2) Uani 1 1 d . U
C86 C 1.2157(4) 0.3512(4) 0.3794(3) 0.082(3) Uani 1 1 d . .
C87 C 1.1386(4) 0.3684(3) 0.2043(3) 0.078(3) Uani 1 1 d . .
C88 C 1.1988(4) 0.3671(4) 0.2396(3) 0.080(3) Uani 1 1 d . .
C89 C 1.2545(4) 0.3672(3) 0.2304(3) 0.082(3) Uani 1 1 d . U
H89 H 1.2943 0.3657 0.2545 0.098 Uiso 1 1 calc R U
C90 C 1.2495(4) 0.3695(4) 0.1840(3) 0.080(3) Uani 1 1 d . .
C91 C 1.1915(4) 0.3706(4) 0.1492(3) 0.078(3) Uani 1 1 d . .
C92 C 1.1373(4) 0.3697(3) 0.1588(3) 0.080(3) Uani 1 1 d . .
H92 H 1.0980 0.3700 0.1343 0.096 Uiso 1 1 calc R U
C93 C 1.3053(4) 0.3673(3) 0.1662(3) 0.085(3) Uani 1 1 d . .
H93 H 1.3473 0.3666 0.1915 0.102 Uiso 1 1 calc R U
C94 C 1.1956(4) 0.3694(4) 0.0985(3) 0.090(3) Uani 1 1 d . .
H94 H 1.1532 0.3697 0.0737 0.108 Uiso 1 1 calc R U
C95 C 1.2358(4) 0.4177(4) 0.0966(3) 0.089(3) Uani 1 1 d . .
C96 C 1.2957(4) 0.4152(4) 0.1341(3) 0.082(3) Uani 1 1 d . .
C97 C 1.3371(5) 0.4569(4) 0.1399(3) 0.100(3) Uani 1 1 d . .
H97 H 1.3762 0.4570 0.1646 0.120 Uiso 1 1 calc R U
C98 C 1.3205(5) 0.4981(4) 0.1093(3) 0.103(3) Uani 1 1 d . .
C99 C 1.2603(5) 0.5007(4) 0.0726(3) 0.100(3) Uani 1 1 d . .
C100 C 1.2205(5) 0.4588(4) 0.0673(3) 0.092(3) Uani 1 1 d . .
H100 H 1.1814 0.4587 0.0425 0.110 Uiso 1 1 calc R U
C101 C 1.3692(6) 0.5451(4) 0.1209(4) 0.125(4) Uani 1 1 d D .
C102 C 1.3422(8) 0.5921(6) 0.0884(5) 0.210(7) Uani 1 1 d D U
H10A H 1.3293 0.6182 0.1065 0.251 Uiso 1 1 calc R U
H10B H 1.3777 0.6073 0.0814 0.251 Uiso 1 1 calc R U
C103 C 1.2873(6) 0.5866(5) 0.0423(5) 0.164(5) Uani 1 1 d D U
H10C H 1.3055 0.5810 0.0181 0.197 Uiso 1 1 calc R U
H10D H 1.2649 0.6200 0.0356 0.197 Uiso 1 1 calc R U
C104 C 1.2378(5) 0.5436(4) 0.0372(3) 0.115(4) Uani 1 1 d D .
C105 C 1.4312(8) 0.5338(8) 0.1188(9) 0.290(15) Uani 1 1 d . .
H10E H 1.4618 0.5589 0.1376 0.434 Uiso 1 1 calc R U
H10F H 1.4291 0.5361 0.0869 0.434 Uiso 1 1 calc R U
H10G H 1.4441 0.4989 0.1305 0.434 Uiso 1 1 calc R U
C106 C 1.3759(6) 0.5706(5) 0.1683(4) 0.143(5) Uani 1 1 d . .
H10H H 1.3998 0.5476 0.1934 0.215 Uiso 1 1 calc R U
H10I H 1.3341 0.5764 0.1697 0.215 Uiso 1 1 calc R U
H10J H 1.3979 0.6037 0.1714 0.215 Uiso 1 1 calc R U
C107 C 1.2262(7) 0.5236(5) -0.0128(4) 0.156(5) Uani 1 1 d . .
H10K H 1.2664 0.5145 -0.0156 0.234 Uiso 1 1 calc R U
H10L H 1.2058 0.5507 -0.0350 0.234 Uiso 1 1 calc R U
H10M H 1.1991 0.4930 -0.0189 0.234 Uiso 1 1 calc R U
C108 C 1.1791(6) 0.5712(5) 0.0402(4) 0.149(5) Uani 1 1 d . .
H10N H 1.1719 0.6034 0.0225 0.224 Uiso 1 1 calc R U
H10O H 1.1858 0.5791 0.0724 0.224 Uiso 1 1 calc R U
H10P H 1.1424 0.5487 0.0276 0.224 Uiso 1 1 calc R U
C109 C 1.2921(4) 0.3189(4) 0.1356(3) 0.087(3) Uani 1 1 d . .
C110 C 1.2299(4) 0.3201(4) 0.0998(3) 0.081(3) Uani 1 1 d . .
C111 C 1.2098(4) 0.2741(4) 0.0734(3) 0.092(3) Uani 1 1 d . .
H111 H 1.1697 0.2738 0.0497 0.111 Uiso 1 1 calc R U
C112 C 1.2458(4) 0.2301(3) 0.0806(3) 0.079(3) Uani 1 1 d . .
C113 C 1.3075(5) 0.2314(4) 0.1117(3) 0.095(3) Uani 1 1 d . .
C114 C 1.3313(4) 0.2765(4) 0.1423(3) 0.085(3) Uani 1 1 d . .
H114 H 1.3717 0.2763 0.1656 0.102 Uiso 1 1 calc R U
C115 C 1.3553(5) 0.1845(4) 0.1219(4) 0.115(4) Uani 1 1 d . .
C116 C 1.3272(5) 0.1431(4) 0.0808(4) 0.115(4) Uani 1 1 d . .
H11A H 1.3331 0.1563 0.0528 0.138 Uiso 1 1 calc R U
H11B H 1.3509 0.1103 0.0895 0.138 Uiso 1 1 calc R U
C117 C 1.2592(6) 0.1329(5) 0.0707(4) 0.142(5) Uani 1 1 d . .
H11C H 1.2530 0.1228 0.0994 0.171 Uiso 1 1 calc R U
H11D H 1.2456 0.1038 0.0489 0.171 Uiso 1 1 calc R U
C118 C 1.2174(5) 0.1816(4) 0.0496(4) 0.104(3) Uani 1 1 d . .
C119 C 1.3625(5) 0.1571(5) 0.1681(3) 0.123(4) Uani 1 1 d . .
H11E H 1.3251 0.1363 0.1642 0.184 Uiso 1 1 calc R U
H11F H 1.3675 0.1831 0.1920 0.184 Uiso 1 1 calc R U
H11G H 1.3996 0.1347 0.1772 0.184 Uiso 1 1 calc R U
C120 C 1.4210(5) 0.2012(4) 0.1207(4) 0.120(4) Uani 1 1 d . .
H12A H 1.4483 0.1709 0.1256 0.181 Uiso 1 1 calc R U
H12B H 1.4402 0.2266 0.1450 0.181 Uiso 1 1 calc R U
H12C H 1.4155 0.2167 0.0908 0.181 Uiso 1 1 calc R U
C121 C 1.2100(5) 0.1907(5) 0.0000(3) 0.118(4) Uani 1 1 d . .
H12D H 1.1838 0.2212 -0.0115 0.176 Uiso 1 1 calc R U
H12E H 1.1900 0.1605 -0.0184 0.176 Uiso 1 1 calc R U
H12F H 1.2514 0.1962 -0.0022 0.176 Uiso 1 1 calc R U
C122 C 1.1508(5) 0.1693(5) 0.0534(4) 0.128(4) Uani 1 1 d . .
H12G H 1.1569 0.1567 0.0843 0.192 Uiso 1 1 calc R U
H12H H 1.1293 0.1428 0.0308 0.192 Uiso 1 1 calc R U
H12I H 1.1254 0.2008 0.0473 0.192 Uiso 1 1 calc R U
C123 C 0.9876(4) 0.3337(3) 0.3683(3) 0.075(2) Uani 1 1 d . .
C124 C 1.0455(4) 0.3310(4) 0.4040(3) 0.085(3) Uani 1 1 d . .
C125 C 1.0501(4) 0.3272(4) 0.4500(3) 0.089(3) Uani 1 1 d . .
H125 H 1.0900 0.3249 0.4739 0.107 Uiso 1 1 calc R U
C126 C 0.9953(4) 0.3267(4) 0.4600(3) 0.084(3) Uani 1 1 d . .
C127 C 0.9351(4) 0.3290(4) 0.4245(3) 0.078(3) Uani 1 1 d . .
C128 C 0.9328(4) 0.3345(3) 0.3790(3) 0.073(2) Uani 1 1 d . .
H128 H 0.8934 0.3388 0.3550 0.088 Uiso 1 1 calc R U
C129 C 0.9913(4) 0.3211(4) 0.5083(3) 0.090(3) Uani 1 1 d . .
H129 H 1.0334 0.3187 0.5334 0.108 Uiso 1 1 calc R U
C130 C 0.8804(4) 0.3281(4) 0.4423(3) 0.085(3) Uani 1 1 d . .
H130 H 0.8383 0.3307 0.4172 0.102 Uiso 1 1 calc R U
C131 C 0.9541(4) 0.3692(4) 0.5122(3) 0.078(3) Uani 1 1 d . .
C132 C 0.8944(4) 0.3742(3) 0.4776(3) 0.074(2) Uani 1 1 d . .
C133 C 0.8559(4) 0.4178(3) 0.4740(3) 0.081(3) Uani 1 1 d . .
H133 H 0.8161 0.4205 0.4501 0.097 Uiso 1 1 calc R U
C134 C 0.8785(4) 0.4572(4) 0.5070(3) 0.085(3) Uani 1 1 d . .
C135 C 0.9366(4) 0.4529(3) 0.5445(3) 0.074(2) Uani 1 1 d . .
C136 C 0.9720(4) 0.4086(4) 0.5462(3) 0.089(3) Uani 1 1 d . .
H136 H 1.0102 0.4044 0.5714 0.107 Uiso 1 1 calc R U
C137 C 0.8365(5) 0.5062(4) 0.5004(3) 0.103(3) Uani 1 1 d . .
C138 C 0.8726(4) 0.5525(4) 0.5321(3) 0.093(3) Uani 1 1 d . .
H13A H 0.8423 0.5795 0.5330 0.112 Uiso 1 1 calc R U
H13B H 0.9027 0.5680 0.5195 0.112 Uiso 1 1 calc R U
C139 C 0.9092(5) 0.5317(4) 0.5827(3) 0.104(3) Uani 1 1 d . .
H13C H 0.9282 0.5610 0.6033 0.125 Uiso 1 1 calc R U
H13D H 0.8794 0.5141 0.5945 0.125 Uiso 1 1 calc R U
C140 C 0.9620(4) 0.4929(4) 0.5826(3) 0.091(3) Uani 1 1 d . .
C141 C 0.8157(5) 0.5288(4) 0.4483(3) 0.113(4) Uani 1 1 d . .
H14A H 0.7978 0.5634 0.4472 0.170 Uiso 1 1 calc R U
H14B H 0.7842 0.5060 0.4272 0.170 Uiso 1 1 calc R U
H14C H 0.8525 0.5307 0.4391 0.170 Uiso 1 1 calc R U
C142 C 0.7730(5) 0.4942(4) 0.5098(4) 0.108(3) Uani 1 1 d . .
H14D H 0.7486 0.5260 0.5065 0.162 Uiso 1 1 calc R U
H14E H 0.7835 0.4807 0.5410 0.162 Uiso 1 1 calc R U
H14F H 0.7483 0.4685 0.4876 0.162 Uiso 1 1 calc R U
C143 C 1.0188(5) 0.5237(4) 0.5754(3) 0.109(3) Uani 1 1 d . .
H14G H 1.0527 0.4996 0.5771 0.164 Uiso 1 1 calc R U
H14H H 1.0346 0.5499 0.5994 0.164 Uiso 1 1 calc R U
H14I H 1.0039 0.5405 0.5452 0.164 Uiso 1 1 calc R U
C144 C 0.9867(5) 0.4678(4) 0.6322(3) 0.101(3) Uani 1 1 d . .
H14J H 1.0250 0.4482 0.6364 0.152 Uiso 1 1 calc R U
H14K H 0.9545 0.4447 0.6355 0.152 Uiso 1 1 calc R U
H14L H 0.9958 0.4951 0.6554 0.152 Uiso 1 1 calc R U
C145 C 0.8887(4) 0.2796(4) 0.4701(3) 0.083(3) Uani 1 1 d . .
C146 C 0.9503(4) 0.2736(4) 0.5056(3) 0.089(3) Uani 1 1 d . .
C147 C 0.9663(4) 0.2275(4) 0.5318(3) 0.085(3) Uani 1 1 d . .
H147 H 1.0064 0.2245 0.5553 0.103 Uiso 1 1 calc R U
C148 C 0.9211(5) 0.1842(4) 0.5230(3) 0.089(3) Uani 1 1 d . .
C149 C 0.8619(4) 0.1896(4) 0.4894(3) 0.081(3) Uani 1 1 d . .
C150 C 0.8458(4) 0.2378(4) 0.4620(3) 0.084(3) Uani 1 1 d . .
H150 H 0.8057 0.2408 0.4385 0.101 Uiso 1 1 calc R U
C151 C 0.9459(5) 0.1362(4) 0.5552(3) 0.098(3) Uani 1 1 d . .
C152 C 0.8979(6) 0.0913(4) 0.5342(4) 0.128(4) Uani 1 1 d . .
H15A H 0.9047 0.0772 0.5068 0.154 Uiso 1 1 calc R U
H15B H 0.9053 0.0631 0.5570 0.154 Uiso 1 1 calc R U
C153 C 0.8336(5) 0.1090(5) 0.5213(4) 0.117(4) Uani 1 1 d . .
H15C H 0.8286 0.1269 0.5479 0.140 Uiso 1 1 calc R U
H15D H 0.8054 0.0787 0.5141 0.140 Uiso 1 1 calc R U
C154 C 0.8123(4) 0.1466(4) 0.4788(3) 0.096(3) Uani 1 1 d . .
C155 C 1.0125(5) 0.1205(5) 0.5532(4) 0.124(4) Uani 1 1 d . .
H15E H 1.0091 0.1172 0.5211 0.185 Uiso 1 1 calc R U
H15F H 1.0258 0.0875 0.5690 0.185 Uiso 1 1 calc R U
H15G H 1.0434 0.1472 0.5683 0.185 Uiso 1 1 calc R U
C156 C 0.9510(5) 0.1482(4) 0.6039(3) 0.101(3) Uani 1 1 d . .
H15H H 0.9702 0.1189 0.6238 0.151 Uiso 1 1 calc R U
H15I H 0.9090 0.1544 0.6047 0.151 Uiso 1 1 calc R U
H15J H 0.9770 0.1790 0.6147 0.151 Uiso 1 1 calc R U
C157 C 0.8067(5) 0.1193(4) 0.4337(3) 0.103(3) Uani 1 1 d . .
H15K H 0.7809 0.0882 0.4301 0.154 Uiso 1 1 calc R U
H15L H 0.8486 0.1096 0.4344 0.154 Uiso 1 1 calc R U
H15M H 0.7870 0.1426 0.4078 0.154 Uiso 1 1 calc R U
C158 C 0.7457(4) 0.1684(4) 0.4747(4) 0.105(3) Uani 1 1 d . .
H15N H 0.7174 0.1396 0.4739 0.157 Uiso 1 1 calc R U
H15O H 0.7284 0.1888 0.4465 0.157 Uiso 1 1 calc R U
H15P H 0.7500 0.1904 0.5013 0.157 Uiso 1 1 calc R U
N1 N 0.7530(4) 0.3578(3) 0.0783(3) 0.095(3) Uani 1 1 d . .
N2 N 1.2628 0.3524 0.4078 0.088 Uani 1 1 d . .
O1 O 0.9856(3) 0.4448(3) 0.2224(2) 0.0866(19) Uani 1 1 d . .
O2 O 0.8724(3) 0.4466(3) 0.1409(2) 0.0911(19) Uani 1 1 d . .
O3 O 0.8463(3) 0.2642(3) 0.15384(19) 0.0824(18) Uani 1 1 d . .
O4 O 0.9600(3) 0.2619(3) 0.23632(19) 0.0817(17) Uani 1 1 d . .
O5 O 1.2052(3) 0.3666(3) 0.28650(19) 0.094(2) Uani 1 1 d . .
O6 O 1.0836(3) 0.3685(3) 0.21361(17) 0.0900(19) Uani 1 1 d . .
O7 O 1.1035(3) 0.3348(3) 0.39486(17) 0.0937(19) Uani 1 1 d . .
O8 O 0.9820(2) 0.3380(2) 0.32179(16) 0.0838(18) Uani 1 1 d . .

loop_
_atom_site_aniso_label
_atom_site_aniso_U_11
_atom_site_aniso_U_22
_atom_site_aniso_U_33
_atom_site_aniso_U_23
_atom_site_aniso_U_13
_atom_site_aniso_U_12
C1 0.061(5) 0.070(6) 0.044(5) -0.012(5) 0.010(4) -0.003(5)
C2 0.071(7) 0.085(8) 0.044(6) 0.008(6) 0.007(6) 0.023(6)
C3 0.079(7) 0.082(8) 0.030(6) 0.010(6) -0.004(6) 0.012(7)
C4 0.052(6) 0.076(8) 0.038(6) -0.001(6) -0.001(5) -0.005(6)
C5 0.066(7) 0.092(9) 0.035(6) 0.010(6) 0.009(5) 0.017(7)
C6 0.066(6) 0.075(8) 0.068(7) 0.004(6) 0.023(6) 0.004(6)
C7 0.086(8) 0.067(6) 0.051(6) 0.012(5) 0.009(7) 0.002(5)
C8 0.086(7) 0.064(8) 0.066(7) 0.003(6) 0.002(7) -0.017(7)
C9 0.083(7) 0.071(8) 0.053(6) 0.000(6) -0.004(6) 0.000(7)
C10 0.072(6) 0.089(8) 0.050(6) 0.000(7) -0.014(5) -0.003(7)
C11 0.070(6) 0.074(8) 0.063(7) -0.007(6) -0.005(6) -0.005(6)
C12 0.069(6) 0.084(8) 0.063(7) 0.004(6) -0.006(6) -0.003(6)
C13 0.074(6) 0.089(8) 0.064(6) -0.003(7) 0.004(5) -0.010(7)
C14 0.082(7) 0.094(8) 0.054(6) -0.004(5) 0.007(5) -0.005(6)
C15 0.097(8) 0.080(7) 0.051(6) 0.003(5) -0.001(5) 0.004(6)
C16 0.085(8) 0.084(7) 0.077(8) 0.010(6) 0.011(7) -0.005(6)
C17 0.082(8) 0.090(7) 0.076(8) -0.014(6) 0.021(7) -0.006(6)
C18 0.076(8) 0.068(6) 0.090(8) -0.005(5) 0.016(6) -0.003(5)
C19 0.100(10) 0.084(7) 0.098(10) -0.007(7) 0.024(9) -0.001(6)
C20 0.097(9) 0.102(8) 0.072(8) 0.007(6) 0.031(8) 0.001(7)
C21 0.108(10) 0.078(7) 0.096(9) 0.009(6) 0.034(7) 0.004(6)
C22 0.090(9) 0.171(13) 0.091(9) 0.026(9) 0.023(7) -0.026(9)
C23 0.107(9) 0.137(11) 0.158(14) 0.000(10) 0.014(10) 0.004(8)
C24 0.108(10) 0.220(16) 0.100(10) 0.031(10) 0.018(9) -0.011(10)
C25 0.120(11) 0.130(11) 0.102(10) 0.010(8) 0.027(8) -0.023(9)
C26 0.098(9) 0.136(11) 0.179(14) -0.023(9) 0.054(9) 0.000(8)
C27 0.088(7) 0.096(8) 0.158(11) -0.030(8) 0.029(8) -0.032(6)
C28 0.141(11) 0.217(15) 0.106(10) 0.024(10) 0.049(9) -0.021(11)
C29 0.156(12) 0.117(11) 0.153(13) 0.046(9) 0.035(10) 0.020(9)
C30 0.069(7) 0.081(7) 0.088(9) 0.014(6) 0.002(8) -0.013(6)
C31 0.075(7) 0.080(7) 0.085(9) 0.000(5) 0.019(7) 0.009(6)
C32 0.090(9) 0.075(7) 0.053(7) 0.008(5) -0.001(6) -0.008(6)
C33 0.081(8) 0.094(7) 0.069(8) 0.020(6) -0.001(7) 0.017(6)
C34 0.105(9) 0.082(7) 0.068(8) -0.009(5) 0.023(7) -0.004(6)
C35 0.067(7) 0.100(7) 0.053(7) 0.003(5) 0.004(5) 0.018(5)
C36 0.102(9) 0.112(9) 0.066(7) 0.010(6) 0.007(6) 0.016(8)
C37 0.092(8) 0.140(10) 0.084(8) 0.011(7) 0.007(7) 0.028(7)
C38 0.099(9) 0.152(10) 0.073(8) 0.005(7) 0.005(7) 0.010(7)
C39 0.069(7) 0.119(9) 0.086(8) 0.003(7) 0.010(6) 0.012(6)
C40 0.100(8) 0.164(13) 0.135(11) 0.013(9) 0.039(8) 0.013(9)
C41 0.123(9) 0.173(12) 0.093(9) 0.033(8) 0.028(8) 0.068(9)
C42 0.110(8) 0.125(9) 0.088(8) -0.005(7) 0.012(7) 0.031(7)
C43 0.118(9) 0.132(10) 0.101(9) -0.034(7) 0.013(7) -0.018(8)
C44 0.075(7) 0.084(9) 0.065(7) 0.012(7) 0.003(6) -0.008(7)
C45 0.082(7) 0.068(8) 0.062(7) -0.001(6) -0.008(6) -0.014(7)
C46 0.073(6) 0.067(7) 0.059(6) -0.004(6) -0.013(5) -0.019(6)
C47 0.096(8) 0.067(8) 0.076(7) 0.016(6) 0.022(7) 0.008(6)
C48 0.072(6) 0.084(9) 0.059(6) 0.004(6) -0.012(6) -0.006(6)
C49 0.065(6) 0.085(8) 0.058(6) 0.011(7) -0.010(5) 0.002(7)
C50 0.068(7) 0.099(8) 0.055(6) -0.007(6) -0.009(5) -0.002(6)
C51 0.070(7) 0.100(8) 0.070(7) 0.002(6) 0.010(5) 0.017(6)
C52 0.078(8) 0.075(7) 0.108(10) 0.009(6) 0.023(8) 0.007(6)
C53 0.079(8) 0.086(7) 0.077(8) -0.005(6) -0.006(7) -0.009(6)
C54 0.087(8) 0.098(8) 0.089(8) -0.006(6) 0.018(6) -0.003(6)
C55 0.110(5) 0.112(5) 0.108(5) -0.010(4) 0.042(4) 0.001(4)
C56 0.084(8) 0.117(9) 0.095(9) -0.010(7) 0.019(7) 0.007(7)
C57 0.094(9) 0.084(8) 0.110(10) 0.009(7) 0.019(7) -0.008(7)
C58 0.125(6) 0.131(6) 0.128(6) -0.003(4) 0.045(5) 0.003(5)
C59 0.178(7) 0.177(7) 0.176(7) -0.006(5) 0.064(5) 0.005(5)
C60 0.229(12) 0.244(12) 0.242(12) -0.026(9) 0.095(9) 0.026(9)
C61 0.119(11) 0.159(13) 0.138(12) -0.052(10) 0.033(9) -0.005(11)
C62 0.214(11) 0.231(11) 0.179(10) -0.006(8) 0.092(9) 0.022(8)
C63 0.142(11) 0.151(13) 0.201(16) -0.084(11) 0.021(11) -0.007(10)
C64 0.147(15) 0.22(2) 0.48(4) 0.00(2) 0.16(2) -0.006(15)
C65 0.186(17) 0.24(2) 0.29(3) 0.109(19) 0.094(18) 0.129(16)
C66 0.101(9) 0.074(7) 0.079(8) 0.004(5) 0.016(8) 0.005(6)
C67 0.056(6) 0.084(7) 0.073(8) 0.006(6) -0.008(6) 0.000(5)
C68 0.098(9) 0.082(7) 0.050(6) 0.017(5) 0.002(6) 0.009(6)
C69 0.064(7) 0.080(7) 0.058(7) 0.010(5) -0.006(6) -0.006(5)
C70 0.090(9) 0.089(7) 0.069(8) -0.002(6) 0.020(7) -0.015(6)
C71 0.095(9) 0.082(7) 0.093(9) 0.002(6) 0.016(7) -0.011(6)
C72 0.099(8) 0.088(8) 0.062(7) 0.015(6) -0.005(6) -0.009(6)
C73 0.086(8) 0.155(11) 0.090(9) 0.029(7) 0.001(7) -0.013(7)
C74 0.090(7) 0.136(9) 0.076(8) 0.029(7) -0.004(6) -0.021(7)
C75 0.081(7) 0.122(9) 0.065(7) 0.012(6) 0.003(6) -0.009(7)
C76 0.164(11) 0.109(9) 0.080(8) -0.002(6) 0.023(8) -0.002(8)
C77 0.132(9) 0.090(8) 0.081(8) 0.020(6) -0.004(7) 0.010(7)
C78 0.095(7) 0.131(10) 0.098(8) 0.024(7) 0.026(7) 0.034(7)
C79 0.112(8) 0.117(9) 0.088(8) -0.006(6) -0.007(7) -0.050(7)
C80 0.065(4) 0.069(4) 0.057(4) 0.006(3) 0.023(4) -0.001(3)
C81 0.068(5) 0.082(5) 0.049(5) -0.004(4) 0.016(4) 0.000(4)
C82 0.087(6) 0.083(5) 0.052(5) 0.000(4) 0.022(5) -0.001(5)
C83 0.071(6) 0.088(6) 0.045(6) -0.008(4) 0.019(5) 0.007(5)
C84 0.063(6) 0.097(7) 0.067(7) -0.010(5) 0.022(5) -0.012(5)
C85 0.074(4) 0.075(4) 0.063(4) 0.003(3) 0.021(4) 0.002(4)
C86 0.064(6) 0.125(8) 0.047(6) 0.004(5) 0.006(5) 0.008(5)
C87 0.075(7) 0.101(7) 0.051(6) 0.005(5) 0.015(6) 0.005(5)
C88 0.075(7) 0.128(8) 0.041(6) 0.010(5) 0.025(5) -0.001(6)
C89 0.078(6) 0.098(6) 0.062(6) 0.008(4) 0.016(5) -0.001(5)
C90 0.052(5) 0.135(8) 0.054(6) 0.007(5) 0.021(5) 0.003(5)
C91 0.064(6) 0.125(8) 0.042(6) 0.007(5) 0.015(5) -0.002(5)
C92 0.082(7) 0.106(7) 0.036(6) 0.001(4) 0.002(5) -0.019(5)
C93 0.077(6) 0.102(8) 0.055(6) 0.000(5) -0.003(5) 0.011(5)
C94 0.069(6) 0.128(9) 0.055(6) 0.007(5) 0.001(5) 0.023(6)
C95 0.085(7) 0.108(8) 0.071(7) 0.001(6) 0.023(6) -0.025(6)
C96 0.065(6) 0.114(8) 0.060(6) 0.009(6) 0.011(5) -0.009(6)
C97 0.091(8) 0.132(10) 0.068(7) 0.013(6) 0.017(6) 0.001(7)
C98 0.090(8) 0.129(9) 0.082(8) 0.012(7) 0.021(7) -0.023(7)
C99 0.108(9) 0.113(9) 0.064(7) 0.013(6) 0.013(7) -0.019(7)
C100 0.109(8) 0.098(8) 0.055(6) 0.021(5) 0.012(6) 0.013(6)
C101 0.142(10) 0.129(10) 0.075(8) 0.029(7) 0.002(7) -0.008(8)
C102 0.218(11) 0.197(10) 0.197(11) 0.038(8) 0.053(8) -0.044(8)
C103 0.157(9) 0.154(9) 0.160(9) 0.018(7) 0.031(7) -0.011(7)
C104 0.135(10) 0.114(9) 0.066(8) 0.017(6) -0.001(7) 0.000(8)
C105 0.195(17) 0.29(2) 0.49(4) -0.19(2) 0.25(2) -0.137(18)
C106 0.141(11) 0.170(12) 0.100(10) -0.019(8) 0.020(8) -0.043(9)
C107 0.237(16) 0.150(11) 0.082(9) 0.057(8) 0.059(10) 0.028(11)
C108 0.147(11) 0.150(12) 0.124(11) 0.058(9) 0.015(9) 0.031(9)
C109 0.088(8) 0.122(9) 0.056(6) 0.004(6) 0.033(6) 0.007(6)
C110 0.065(6) 0.131(9) 0.036(5) 0.004(5) 0.002(5) 0.000(6)
C111 0.076(7) 0.147(10) 0.042(6) -0.007(6) 0.007(5) 0.001(6)
C112 0.078(7) 0.083(7) 0.071(7) 0.004(5) 0.019(6) 0.014(6)
C113 0.095(8) 0.124(9) 0.071(7) 0.017(6) 0.036(7) 0.023(7)
C114 0.084(7) 0.114(8) 0.062(6) 0.002(6) 0.032(6) -0.004(6)
C115 0.121(10) 0.130(10) 0.087(9) -0.028(7) 0.027(7) -0.005(8)
C116 0.113(9) 0.120(9) 0.095(8) -0.003(7) 0.017(7) 0.023(7)
C117 0.138(11) 0.138(11) 0.120(10) -0.031(8) 0.008(9) 0.021(9)
C118 0.098(8) 0.124(10) 0.089(8) 0.002(7) 0.032(7) -0.003(7)
C119 0.117(9) 0.180(12) 0.054(7) 0.011(7) 0.010(6) 0.009(8)
C120 0.099(8) 0.140(10) 0.115(9) -0.017(7) 0.029(7) 0.015(7)
C121 0.126(9) 0.174(11) 0.054(7) -0.014(6) 0.032(6) -0.034(8)
C122 0.123(10) 0.138(10) 0.117(10) 0.003(8) 0.036(8) 0.008(8)
C123 0.063(6) 0.104(7) 0.044(6) -0.001(5) 0.000(5) 0.004(5)
C124 0.082(7) 0.133(9) 0.039(6) 0.004(5) 0.021(6) 0.010(6)
C125 0.076(7) 0.124(8) 0.057(7) -0.010(5) 0.013(5) -0.012(6)
C126 0.079(7) 0.128(8) 0.037(6) 0.010(5) 0.011(5) -0.005(6)
C127 0.080(7) 0.112(7) 0.034(6) -0.015(5) 0.011(5) 0.009(5)
C128 0.058(5) 0.098(7) 0.047(6) -0.003(4) -0.002(5) -0.010(5)
C129 0.066(6) 0.142(9) 0.049(6) -0.005(5) 0.005(5) -0.011(6)
C130 0.060(6) 0.127(9) 0.054(6) 0.015(6) 0.002(5) 0.001(5)
C131 0.074(6) 0.112(8) 0.043(6) 0.000(5) 0.016(5) -0.002(6)
C132 0.070(6) 0.104(8) 0.041(5) 0.001(5) 0.011(5) -0.020(5)
C133 0.078(6) 0.098(8) 0.051(6) -0.004(5) 0.004(5) 0.003(5)
C134 0.087(7) 0.092(7) 0.076(7) 0.016(6) 0.030(6) -0.002(6)
C135 0.073(6) 0.084(7) 0.053(6) 0.000(5) 0.008(5) -0.001(5)
C136 0.078(7) 0.133(9) 0.037(5) 0.004(6) -0.003(5) -0.014(6)
C137 0.096(8) 0.137(10) 0.063(7) -0.009(6) 0.014(6) -0.023(7)
C138 0.079(6) 0.110(8) 0.069(7) -0.002(6) -0.001(6) 0.001(6)
C139 0.095(7) 0.130(9) 0.068(7) -0.017(6) 0.005(6) -0.022(7)
C140 0.090(7) 0.117(8) 0.053(6) 0.001(6) 0.010(5) -0.014(6)
C141 0.128(9) 0.118(9) 0.073(7) 0.014(6) 0.009(7) 0.002(7)
C142 0.097(8) 0.113(8) 0.103(8) -0.021(6) 0.023(7) -0.006(6)
C143 0.096(7) 0.140(10) 0.078(7) -0.023(6) 0.015(6) -0.019(7)
C144 0.112(8) 0.114(8) 0.060(7) -0.006(6) 0.010(6) -0.009(6)
C145 0.067(6) 0.122(9) 0.042(5) -0.003(5) -0.001(5) -0.012(6)
C146 0.083(7) 0.134(9) 0.042(6) -0.002(5) 0.014(6) -0.007(6)
C147 0.086(7) 0.106(8) 0.048(6) 0.015(5) 0.003(5) 0.018(6)
C148 0.094(8) 0.102(8) 0.066(7) -0.017(6) 0.022(6) -0.023(6)
C149 0.063(6) 0.133(9) 0.033(5) -0.021(5) 0.001(5) -0.004(6)
C150 0.083(7) 0.130(9) 0.031(5) 0.001(5) 0.010(5) 0.010(6)
C151 0.106(8) 0.091(8) 0.083(8) 0.013(6) 0.016(6) 0.007(6)
C152 0.164(12) 0.111(9) 0.091(8) 0.003(7) 0.021(9) -0.006(9)
C153 0.101(8) 0.140(10) 0.098(9) 0.004(7) 0.021(7) 0.014(8)
C154 0.080(7) 0.114(8) 0.070(7) -0.001(6) 0.000(6) 0.003(6)
C155 0.117(9) 0.141(10) 0.077(8) 0.016(7) -0.009(7) 0.007(8)
C156 0.130(9) 0.122(8) 0.050(6) 0.005(5) 0.032(6) -0.003(7)
C157 0.120(8) 0.110(8) 0.064(7) -0.031(6) 0.017(6) -0.017(7)
C158 0.094(8) 0.124(9) 0.089(8) 0.002(6) 0.024(6) -0.006(7)
N1 0.085(6) 0.097(6) 0.066(6) 0.012(4) -0.018(5) -0.002(5)
N2 0.054 0.150 0.042 -0.008 -0.006 0.002
O1 0.091(4) 0.065(5) 0.069(4) -0.013(4) -0.015(4) -0.004(4)
O2 0.094(5) 0.088(5) 0.060(4) -0.011(4) -0.011(4) -0.017(4)
O3 0.091(4) 0.067(5) 0.058(4) 0.003(4) -0.013(3) -0.014(4)
O4 0.083(4) 0.076(5) 0.060(4) 0.000(4) -0.007(3) -0.005(4)
O5 0.072(4) 0.155(6) 0.053(4) 0.008(4) 0.018(3) -0.007(4)
O6 0.073(4) 0.155(6) 0.035(3) 0.008(3) 0.010(3) -0.006(4)
O7 0.085(4) 0.155(6) 0.033(4) 0.006(3) 0.011(3) 0.011(4)
O8 0.069(4) 0.142(5) 0.031(4) 0.006(3) 0.006(3) 0.004(4)

loop_
_atom_type_symbol
_atom_type_description
_atom_type_scat_dispersion_real
_atom_type_scat_dispersion_imag
_atom_type_scat_source
C C 0.0029 0.0015 'International Tables Vol C Tables 4.2.6.8 and 6.1.1.4'
H H 0.0000 0.0000 'International Tables Vol C Tables 4.2.6.8 and 6.1.1.4'
N N 0.0057 0.0031 'International Tables Vol C Tables 4.2.6.8 and 6.1.1.4'
Cl Cl 0.1424 0.1495 'International Tables Vol C Tables 4.2.6.8 and 6.1.1.4'
O O 0.0101 0.0057 'International Tables Vol C Tables 4.2.6.8 and 6.1.1.4'

loop_
_geom_angle_atom_site_label_1
_geom_angle_atom_site_label_2
_geom_angle_atom_site_label_3
_geom_angle
C6 C1 C2 119.3(9)
C6 C1 C80 120.1(8)
C2 C1 C80 120.2(8)
O1 C2 C3 125.7(9)
O1 C2 C1 116.7(8)
C3 C2 C1 117.6(10)
C4 C3 C2 124.0(9)
C4 C3 O2 117.3(8)
C2 C3 O2 118.6(10)
C3 C4 C5 118.9(8)
C3 C4 C7 122.1(9)
C5 C4 C7 119.0(9)
O3 C5 C4 118.0(8)
O3 C5 C6 123.7(9)
C4 C5 C6 118.3(10)
C1 C6 O4 118.0(9)
C1 C6 C5 121.6(9)
O4 C6 C5 120.4(9)
N1 C7 C4 179.0(10)
C13 C8 O2 115.9(9)
C13 C8 C9 121.3(9)
O2 C8 C9 122.7(9)
O1 C9 C10 118.1(9)
O1 C9 C8 121.9(10)
C10 C9 C8 120.1(10)
C9 C10 C11 120.0(9)
C9 C10 H10 120.0
C11 C10 H10 120.0
C10 C11 C12 119.9(8)
C10 C11 C14 126.3(9)
C12 C11 C14 113.7(9)
C13 C12 C11 120.9(9)
C13 C12 C15 127.0(9)
C11 C12 C15 112.0(9)
C8 C13 C12 117.6(9)
C8 C13 H13 121.2
C12 C13 H13 121.2
C11 C14 C30 105.3(8)
C11 C14 C17 105.6(7)
C30 C14 C17 108.1(8)
C11 C14 H14 112.5
C30 C14 H14 112.5
C17 C14 H14 112.5
C31 C15 C16 107.4(8)
C31 C15 C12 105.7(8)
C16 C15 C12 104.5(8)
C31 C15 H15 112.9
C16 C15 H15 112.9
C12 C15 H15 112.9
C21 C16 C17 117.8(10)
C21 C16 C15 127.8(10)
C17 C16 C15 114.0(9)
C18 C17 C16 121.4(10)
C18 C17 C14 127.3(10)
C16 C17 C14 111.2(9)
C17 C18 C19 120.2(10)
C17 C18 H18 119.9
C19 C18 H18 119.9
C20 C19 C18 118.5(10)
C20 C19 C22 125.9(12)
C18 C19 C22 115.5(11)
C19 C20 C21 121.0(10)
C19 C20 C25 120.2(12)
C21 C20 C25 118.8(11)
C16 C21 C20 121.0(10)
C16 C21 H21 119.5
C20 C21 H21 119.5
C23 C22 C27 105.0(12)
C23 C22 C26 113.1(12)
C27 C22 C26 111.9(10)
C23 C22 C19 107.2(11)
C27 C22 C19 109.6(10)
C26 C22 C19 109.8(11)
C24 C23 C22 115.1(12)
C24 C23 H23A 108.5
C22 C23 H23A 108.5
C24 C23 H23B 108.5
C22 C23 H23B 108.5
H23A C23 H23B 107.5
C23 C24 C25 112.8(12)
C23 C24 H24A 109.0
C25 C24 H24A 109.0
C23 C24 H24B 109.0
C25 C24 H24B 109.0
H24A C24 H24B 107.8
C24 C25 C29 111.3(11)
C24 C25 C20 110.6(11)
C29 C25 C20 106.7(10)
C24 C25 C28 109.9(12)
C29 C25 C28 107.5(11)
C20 C25 C28 110.7(10)
C22 C26 H26A 109.5
C22 C26 H26B 109.5
H26A C26 H26B 109.5
C22 C26 H26C 109.5
H26A C26 H26C 109.5
H26B C26 H26C 109.5
C22 C27 H27A 109.5
C22 C27 H27B 109.5
H27A C27 H27B 109.5
C22 C27 H27C 109.5
H27A C27 H27C 109.5
H27B C27 H27C 109.5
C25 C28 H28A 109.5
C25 C28 H28B 109.5
H28A C28 H28B 109.5
C25 C28 H28C 109.5
H28A C28 H28C 109.5
H28B C28 H28C 109.5
C25 C29 H29A 109.5
C25 C29 H29B 109.5
H29A C29 H29B 109.5
C25 C29 H29C 109.5
H29A C29 H29C 109.5
H29B C29 H29C 109.5
C35 C30 C31 120.9(10)
C35 C30 C14 129.0(9)
C31 C30 C14 109.8(10)
C32 C31 C30 117.2(10)
C32 C31 C15 127.2(10)
C30 C31 C15 115.3(10)
C31 C32 C33 124.6(9)
C31 C32 H32 117.7
C33 C32 H32 117.7
C32 C33 C34 115.4(10)
C32 C33 C36 121.4(10)
C34 C33 C36 122.7(10)
C35 C34 C33 121.0(9)
C35 C34 C39 118.1(10)
C33 C34 C39 120.9(11)
C30 C35 C34 120.8(9)
C30 C35 H35 119.6
C34 C35 H35 119.6
C33 C36 C37 111.7(9)
C33 C36 C41 109.7(9)
C37 C36 C41 109.2(9)
C33 C36 C40 108.9(9)
C37 C36 C40 109.7(10)
C41 C36 C40 107.5(10)
C38 C37 C36 111.3(9)
C38 C37 H37A 109.4
C36 C37 H37A 109.4
C38 C37 H37B 109.4
C36 C37 H37B 109.4
H37A C37 H37B 108.0
C37 C38 C39 112.6(9)
C37 C38 H38A 109.1
C39 C38 H38A 109.1
C37 C38 H38B 109.1
C39 C38 H38B 109.1
H38A C38 H38B 107.8
C43 C39 C34 109.7(9)
C43 C39 C38 110.6(9)
C34 C39 C38 112.3(9)
C43 C39 C42 107.8(9)
C34 C39 C42 111.0(9)
C38 C39 C42 105.2(9)
C36 C40 H40A 109.5
C36 C40 H40B 109.5
H40A C40 H40B 109.5
C36 C40 H40C 109.5
H40A C40 H40C 109.5
H40B C40 H40C 109.5
C36 C41 H41A 109.5
C36 C41 H41B 109.5
H41A C41 H41B 109.5
C36 C41 H41C 109.5
H41A C41 H41C 109.5
H41B C41 H41C 109.5
C39 C42 H42A 109.5
C39 C42 H42B 109.5
H42A C42 H42B 109.5
C39 C42 H42C 109.5
H42A C42 H42C 109.5
H42B C42 H42C 109.5
C39 C43 H43A 109.5
C39 C43 H43B 109.5
H43A C43 H43B 109.5
C39 C43 H43C 109.5
H43A C43 H43C 109.5
H43B C43 H43C 109.5
C49 C44 C45 121.7(10)
C49 C44 O3 116.5(9)
C45 C44 O3 121.8(10)
C44 C45 O4 122.8(10)
C44 C45 C46 120.6(9)
O4 C45 C46 116.6(9)
C47 C46 C45 116.8(8)
C47 C46 H46 121.6
C45 C46 H46 121.6
C46 C47 C48 122.6(8)
C46 C47 C51 126.1(10)
C48 C47 C51 111.3(9)
C49 C48 C47 118.8(9)
C49 C48 C50 127.1(9)
C47 C48 C50 114.0(9)
C48 C49 C44 119.5(9)
C48 C49 H49 120.3
C44 C49 H49 120.3
C53 C50 C48 106.3(8)
C53 C50 C66 103.7(8)
C48 C50 C66 104.8(8)
C53 C50 H50 113.7
C48 C50 H50 113.7
C66 C50 H50 113.7
C52 C51 C67 107.5(9)
C52 C51 C47 102.9(8)
C67 C51 C47 108.8(8)
C52 C51 H51 112.4
C67 C51 H51 112.4
C47 C51 H51 112.4
C57 C52 C53 117.8(11)
C57 C52 C51 128.7(11)
C53 C52 C51 113.5(10)
C54 C53 C52 117.7(11)
C54 C53 C50 128.3(10)
C52 C53 C50 114.0(10)
C55 C54 C53 122.9(11)
C55 C54 H54 118.5
C53 C54 H54 118.5
C54 C55 C56 121.5(11)
C54 C55 C58 118.5(12)
C56 C55 C58 119.7(12)
C57 C56 C55 114.8(11)
C57 C56 C61 120.2(11)
C55 C56 C61 124.9(12)
C56 C57 C52 125.4(11)
C56 C57 H57 117.3
C52 C57 H57 117.3
C59 C58 C63 111.6(12)
C59 C58 C62 106.1(12)
C63 C58 C62 112.1(14)
C59 C58 C55 113.8(12)
C63 C58 C55 107.3(11)
C62 C58 C55 105.9(12)
C58 C59 C60 116.5(15)
C58 C59 H59A 108.2
C60 C59 H59A 108.2
C58 C59 H59B 108.2
C60 C59 H59B 108.2
H59A C59 H59B 107.3
C59 C60 C61 116.5(16)
C59 C60 H60A 108.2
C61 C60 H60A 108.2
C59 C60 H60B 108.2
C61 C60 H60B 108.2
H60A C60 H60B 107.3
C56 C61 C60 112.0(13)
C56 C61 C64 106.5(13)
C60 C61 C64 106.3(17)
C56 C61 C65 112.8(13)
C60 C61 C65 106.5(12)
C64 C61 C65 112.5(15)
C58 C62 H62A 109.5
C58 C62 H62B 109.5
H62A C62 H62B 109.5
C58 C62 H62C 109.5
H62A C62 H62C 109.5
H62B C62 H62C 109.5
C58 C63 H63A 109.5
C58 C63 H63B 109.5
H63A C63 H63B 109.5
C58 C63 H63C 109.5
H63A C63 H63C 109.5
H63B C63 H63C 109.5
C61 C64 H64A 109.5
C61 C64 H64B 109.5
H64A C64 H64B 109.5
C61 C64 H64C 109.5
H64A C64 H64C 109.5
H64B C64 H64C 109.5
C61 C65 H65A 109.5
C61 C65 H65B 109.5
H65A C65 H65B 109.5
C61 C65 H65C 109.5
H65A C65 H65C 109.5
H65B C65 H65C 109.5
C71 C66 C67 121.5(10)
C71 C66 C50 123.9(10)
C67 C66 C50 114.6(10)
C68 C67 C66 117.6(10)
C68 C67 C51 131.5(9)
C66 C67 C51 110.9(10)
C67 C68 C69 123.1(9)
C67 C68 H68 118.4
C69 C68 H68 118.4
C70 C69 C68 118.6(9)
C70 C69 C72 124.3(10)
C68 C69 C72 117.1(9)
C69 C70 C71 120.5(9)
C69 C70 C75 122.8(9)
C71 C70 C75 116.7(10)
C66 C71 C70 118.6(10)
C66 C71 H71 120.7
C70 C71 H71 120.7
C77 C72 C69 110.7(9)
C77 C72 C73 113.5(9)
C69 C72 C73 109.4(8)
C77 C72 C76 108.0(8)
C69 C72 C76 110.9(8)
C73 C72 C76 104.1(9)
C74 C73 C72 111.4(10)
C74 C73 H73A 109.3
C72 C73 H73A 109.3
C74 C73 H73B 109.3
C72 C73 H73B 109.3
H73A C73 H73B 108.0
C73 C74 C75 114.2(9)
C73 C74 H74A 108.7
C75 C74 H74A 108.7
C73 C74 H74B 108.7
C75 C74 H74B 108.7
H74A C74 H74B 107.6
C78 C75 C74 111.0(9)
C78 C75 C79 109.7(9)
C74 C75 C79 105.5(9)
C78 C75 C70 109.9(9)
C74 C75 C70 109.8(8)
C79 C75 C70 110.9(9)
C72 C76 H76A 109.5
C72 C76 H76B 109.5
H76A C76 H76B 109.5
C72 C76 H76C 109.5
H76A C76 H76C 109.5
H76B C76 H76C 109.5
C72 C77 H77A 109.5
C72 C77 H77B 109.5
H77A C77 H77B 109.5
C72 C77 H77C 109.5
H77A C77 H77C 109.5
H77B C77 H77C 109.5
C75 C78 H78A 109.5
C75 C78 H78B 109.5
H78A C78 H78B 109.5
C75 C78 H78C 109.5
H78A C78 H78C 109.5
H78B C78 H78C 109.5
C75 C79 H79A 109.5
C75 C79 H79B 109.5
H79A C79 H79B 109.5
C75 C79 H79C 109.5
H79A C79 H79C 109.5
H79B C79 H79C 109.5
C81 C80 C85 120.6(7)
C81 C80 C1 121.3(6)
C85 C80 C1 118.1(6)
C80 C81 O8 119.7(7)
C80 C81 C82 119.2(7)
O8 C81 C82 121.1(7)
O7 C82 C83 118.9(8)
O7 C82 C81 120.5(7)
C83 C82 C81 120.6(7)
C82 C83 C84 120.7(8)
C82 C83 C86 119.9(7)
C84 C83 C86 119.4(7)
O5 C84 C83 120.6(7)
O5 C84 C85 120.5(7)
C83 C84 C85 118.9(7)
O6 C85 C80 118.1(7)
O6 C85 C84 121.8(7)
C80 C85 C84 120.1(7)
N2 C86 C83 177.9(10)
O6 C87 C92 121.0(8)
O6 C87 C88 122.4(7)
C92 C87 C88 116.6(8)
C89 C88 O5 116.4(7)
C89 C88 C87 122.6(7)
O5 C88 C87 121.0(7)
C88 C89 C90 117.5(8)
C88 C89 H89 121.3
C90 C89 H89 121.3
C91 C90 C89 120.8(7)
C91 C90 C93 113.4(7)
C89 C90 C93 125.6(8)
C92 C91 C90 120.9(7)
C92 C91 C94 125.8(7)
C90 C91 C94 113.3(7)
C91 C92 C87 121.6(8)
C91 C92 H92 119.2
C87 C92 H92 119.2
C109 C93 C90 104.3(7)
C109 C93 C96 107.3(7)
C90 C93 C96 104.6(7)
C109 C93 H93 113.3
C90 C93 H93 113.3
C96 C93 H93 113.3
C110 C94 C95 112.2(8)
C110 C94 C91 101.7(7)
C95 C94 C91 105.1(7)
C110 C94 H94 112.4
C95 C94 H94 112.4
C91 C94 H94 112.4
C100 C95 C96 121.1(9)
C100 C95 C94 129.6(9)
C96 C95 C94 109.3(8)
C97 C96 C95 117.9(8)
C97 C96 C93 126.5(8)
C95 C96 C93 115.4(8)
C98 C97 C96 119.7(9)
C98 C97 H97 120.1
C96 C97 H97 120.1
C97 C98 C99 121.9(9)
C97 C98 C101 115.5(9)
C99 C98 C101 122.2(9)
C100 C99 C98 117.1(9)
C100 C99 C104 116.7(9)
C98 C99 C104 126.1(9)
C95 C100 C99 122.1(9)
C95 C100 H100 119.0
C99 C100 H100 119.0
C105 C101 C102 106.8(14)
C105 C101 C106 110.6(12)
C102 C101 C106 99.6(11)
C105 C101 C98 116.1(11)
C102 C101 C98 111.4(10)
C106 C101 C98 111.1(9)
C103 C102 C101 122.3(12)
C103 C102 H10A 106.8
C101 C102 H10A 106.8
C103 C102 H10B 106.8
C101 C102 H10B 106.8
H10A C102 H10B 106.6
C102 C103 C104 118.8(11)
C102 C103 H10C 107.6
C104 C103 H10C 107.6
C102 C103 H10D 107.6
C104 C103 H10D 107.6
H10C C103 H10D 107.0
C99 C104 C108 111.6(9)
C99 C104 C103 113.9(9)
C108 C104 C103 106.0(10)
C99 C104 C107 111.8(9)
C108 C104 C107 111.6(10)
C103 C104 C107 101.5(10)
C101 C105 H10E 109.5
C101 C105 H10F 109.5
H10E C105 H10F 109.5
C101 C105 H10G 109.5
H10E C105 H10G 109.5
H10F C105 H10G 109.5
C101 C106 H10H 109.5
C101 C106 H10I 109.5
H10H C106 H10I 109.5
C101 C106 H10J 109.5
H10H C106 H10J 109.5
H10I C106 H10J 109.5
C104 C107 H10K 109.5
C104 C107 H10L 109.5
H10K C107 H10L 109.5
C104 C107 H10M 109.5
H10K C107 H10M 109.5
H10L C107 H10M 109.5
C104 C108 H10N 109.5
C104 C108 H10O 109.5
H10N C108 H10O 109.5
C104 C108 H10P 109.5
H10N C108 H10P 109.5
H10O C108 H10P 109.5
C114 C109 C110 122.1(9)
C114 C109 C93 125.5(9)
C110 C109 C93 112.2(8)
C111 C110 C109 116.6(9)
C111 C110 C94 130.0(8)
C109 C110 C94 113.4(8)
C112 C111 C110 123.2(9)
C112 C111 H111 118.4
C110 C111 H111 118.4
C111 C112 C113 119.3(9)
C111 C112 C118 118.0(8)
C113 C112 C118 122.5(8)
C112 C113 C114 120.8(9)
C112 C113 C115 124.8(9)
C114 C113 C115 114.0(9)
C109 C114 C113 117.4(9)
C109 C114 H114 121.3
C113 C114 H114 121.3
C119 C115 C120 111.0(10)
C119 C115 C113 111.9(8)
C120 C115 C113 112.1(9)
C119 C115 C116 108.1(10)
C120 C115 C116 106.0(9)
C113 C115 C116 107.4(9)
C117 C116 C115 112.0(9)
C117 C116 H11A 109.2
C115 C116 H11A 109.2
C117 C116 H11B 109.2
C115 C116 H11B 109.2
H11A C116 H11B 107.9
C116 C117 C118 112.1(10)
C116 C117 H11C 109.2
C118 C117 H11C 109.2
C116 C117 H11D 109.2
C118 C117 H11D 109.2
H11C C117 H11D 107.9
C121 C118 C117 112.5(9)
C121 C118 C112 112.0(8)
C117 C118 C112 109.0(9)
C121 C118 C122 110.1(9)
C117 C118 C122 105.0(9)
C112 C118 C122 107.9(8)
C115 C119 H11E 109.5
C115 C119 H11F 109.5
H11E C119 H11F 109.5
C115 C119 H11G 109.5
H11E C119 H11G 109.5
H11F C119 H11G 109.5
C115 C120 H12A 109.5
C115 C120 H12B 109.5
H12A C120 H12B 109.5
C115 C120 H12C 109.5
H12A C120 H12C 109.5
H12B C120 H12C 109.5
C118 C121 H12D 109.5
C118 C121 H12E 109.5
H12D C121 H12E 109.5
C118 C121 H12F 109.5
H12D C121 H12F 109.5
H12E C121 H12F 109.5
C118 C122 H12G 109.5
C118 C122 H12H 109.5
H12G C122 H12H 109.5
C118 C122 H12I 109.5
H12G C122 H12I 109.5
H12H C122 H12I 109.5
C124 C123 C128 118.7(7)
C124 C123 O8 122.6(7)
C128 C123 O8 118.6(7)
C123 C124 C125 121.8(8)
C123 C124 O7 120.6(7)
C125 C124 O7 117.5(8)
C126 C125 C124 118.8(8)
C126 C125 H125 120.6
C124 C125 H125 120.6
C125 C126 C127 121.2(7)
C125 C126 C129 125.9(8)
C127 C126 C129 112.8(7)
C128 C127 C126 117.9(8)
C128 C127 C130 128.5(7)
C126 C127 C130 113.6(7)
C123 C128 C127 121.4(7)
C123 C128 H128 119.3
C127 C128 H128 119.3
C146 C129 C131 108.2(7)
C146 C129 C126 105.5(7)
C131 C129 C126 102.9(7)
C146 C129 H129 113.1
C131 C129 H129 113.1
C126 C129 H129 113.1
C145 C130 C127 105.6(7)
C145 C130 C132 106.1(7)
C127 C130 C132 104.7(7)
C145 C130 H130 113.2
C127 C130 H130 113.2
C132 C130 H130 113.2
C132 C131 C136 116.5(8)
C132 C131 C129 115.2(8)
C136 C131 C129 128.3(8)
C131 C132 C133 122.6(8)
C131 C132 C130 111.4(8)
C133 C132 C130 125.8(7)
C132 C133 C134 117.9(8)
C132 C133 H133 121.1
C134 C133 H133 121.1
C133 C134 C135 122.1(9)
C133 C134 C137 116.5(8)
C135 C134 C137 121.4(8)
C136 C135 C134 116.9(8)
C136 C135 C140 118.5(8)
C134 C135 C140 124.7(8)
C135 C136 C131 123.7(8)
C135 C136 H136 118.2
C131 C136 H136 118.2
C134 C137 C138 112.0(8)
C134 C137 C142 111.6(8)
C138 C137 C142 109.6(8)
C134 C137 C141 111.9(8)
C138 C137 C141 104.5(8)
C142 C137 C141 106.9(8)
C137 C138 C139 109.5(8)
C137 C138 H13A 109.8
C139 C138 H13A 109.8
C137 C138 H13B 109.8
C139 C138 H13B 109.8
H13A C138 H13B 108.2
C140 C139 C138 110.3(8)
C140 C139 H13C 109.6
C138 C139 H13C 109.6
C140 C139 H13D 109.6
C138 C139 H13D 109.6
H13C C139 H13D 108.1
C135 C140 C139 111.0(8)
C135 C140 C144 112.7(8)
C139 C140 C144 105.5(8)
C135 C140 C143 109.4(7)
C139 C140 C143 109.8(8)
C144 C140 C143 108.4(8)
C137 C141 H14A 109.5
C137 C141 H14B 109.5
H14A C141 H14B 109.5
C137 C141 H14C 109.5
H14A C141 H14C 109.5
H14B C141 H14C 109.5
C137 C142 H14D 109.5
C137 C142 H14E 109.5
H14D C142 H14E 109.5
C137 C142 H14F 109.5
H14D C142 H14F 109.5
H14E C142 H14F 109.5
C140 C143 H14G 109.5
C140 C143 H14H 109.5
H14G C143 H14H 109.5
C140 C143 H14I 109.5
H14G C143 H14I 109.5
H14H C143 H14I 109.5
C140 C144 H14J 109.5
C140 C144 H14K 109.5
H14J C144 H14K 109.5
C140 C144 H14L 109.5
H14J C144 H14L 109.5
H14K C144 H14L 109.5
C150 C145 C146 118.1(8)
C150 C145 C130 126.8(8)
C146 C145 C130 114.7(8)
C147 C146 C145 120.6(9)
C147 C146 C129 128.1(8)
C145 C146 C129 111.3(8)
C146 C147 C148 120.7(8)
C146 C147 H147 119.7
C148 C147 H147 119.7
C149 C148 C147 119.3(9)
C149 C148 C151 126.3(9)
C147 C148 C151 114.3(8)
C148 C149 C150 119.6(8)
C148 C149 C154 122.2(9)
C150 C149 C154 118.3(7)
C145 C150 C149 121.7(8)
C145 C150 H150 119.1
C149 C150 H150 119.1
C156 C151 C152 111.4(8)
C156 C151 C148 111.1(8)
C152 C151 C148 106.3(8)
C156 C151 C155 110.9(9)
C152 C151 C155 109.0(9)
C148 C151 C155 107.9(8)
C153 C152 C151 111.4(10)
C153 C152 H15A 109.3
C151 C152 H15A 109.3
C153 C152 H15B 109.3
C151 C152 H15B 109.3
H15A C152 H15B 108.0
C152 C153 C154 114.1(9)
C152 C153 H15C 108.7
C154 C153 H15C 108.7
C152 C153 H15D 108.7
C154 C153 H15D 108.7
H15C C153 H15D 107.6
C149 C154 C157 110.2(8)
C149 C154 C153 106.5(8)
C157 C154 C153 112.6(9)
C149 C154 C158 111.7(8)
C157 C154 C158 109.0(8)
C153 C154 C158 106.8(8)
C151 C155 H15E 109.5
C151 C155 H15F 109.5
H15E C155 H15F 109.5
C151 C155 H15G 109.5
H15E C155 H15G 109.5
H15F C155 H15G 109.5
C151 C156 H15H 109.5
C151 C156 H15I 109.5
H15H C156 H15I 109.5
C151 C156 H15J 109.5
H15H C156 H15J 109.5
H15I C156 H15J 109.5
C154 C157 H15K 109.5
C154 C157 H15L 109.5
H15K C157 H15L 109.5
C154 C157 H15M 109.5
H15K C157 H15M 109.5
H15L C157 H15M 109.5
C154 C158 H15N 109.5
C154 C158 H15O 109.5
H15N C158 H15O 109.5
C154 C158 H15P 109.5
H15N C158 H15P 109.5
H15O C158 H15P 109.5
C9 O1 C2 114.5(7)
C8 O2 C3 115.2(8)
C5 O3 C44 114.8(7)
C45 O4 C6 115.5(7)
C84 O5 C88 116.5(6)
C85 O6 C87 116.5(6)
C82 O7 C124 117.5(6)
C81 O8 C123 117.3(6)

loop_
_geom_bond_atom_site_label_1
_geom_bond_atom_site_label_2
_geom_bond_distance
C1 C6 1.369(11)
C1 C2 1.385(11)
C1 C80 1.498(8)
C2 O1 1.371(11)
C2 C3 1.372(12)
C3 C4 1.352(11)
C3 O2 1.410(10)
C4 C5 1.370(11)
C4 C7 1.446(14)
C5 O3 1.364(10)
C5 C6 1.405(12)
C6 O4 1.396(10)
C7 N1 1.146(11)
C8 C13 1.373(12)
C8 O2 1.379(10)
C8 C9 1.393(13)
C9 O1 1.344(10)
C9 C10 1.356(12)
C10 C11 1.366(12)
C10 H10 0.9300
C11 C12 1.393(12)
C11 C14 1.519(12)
C12 C13 1.385(12)
C12 C15 1.554(13)
C13 H13 0.9300
C14 C30 1.536(14)
C14 C17 1.541(13)
C14 H14 0.9800
C15 C31 1.455(13)
C15 C16 1.529(14)
C15 H15 0.9800
C16 C21 1.373(13)
C16 C17 1.408(13)
C17 C18 1.362(13)
C18 C19 1.401(14)
C18 H18 0.9300
C19 C20 1.379(14)
C19 C22 1.546(15)
C20 C21 1.384(14)
C20 C25 1.541(15)
C21 H21 0.9300
C22 C23 1.497(17)
C22 C27 1.527(16)
C22 C26 1.528(17)
C23 C24 1.479(17)
C23 H23A 0.9700
C23 H23B 0.9700
C24 C25 1.501(17)
C24 H24A 0.9700
C24 H24B 0.9700
C25 C29 1.533(17)
C25 C28 1.560(17)
C26 H26A 0.9600
C26 H26B 0.9600
C26 H26C 0.9600
C27 H27A 0.9600
C27 H27B 0.9600
C27 H27C 0.9600
C28 H28A 0.9600
C28 H28B 0.9600
C28 H28C 0.9600
C29 H29A 0.9600
C29 H29B 0.9600
C29 H29C 0.9600
C30 C35 1.348(13)
C30 C31 1.442(13)
C31 C32 1.343(12)
C32 C33 1.415(13)
C32 H32 0.9300
C33 C34 1.428(14)
C33 C36 1.491(14)
C34 C35 1.382(13)
C34 C39 1.514(14)
C35 H35 0.9300
C36 C37 1.520(14)
C36 C41 1.565(14)
C36 C40 1.573(15)
C37 C38 1.504(14)
C37 H37A 0.9700
C37 H37B 0.9700
C38 C39 1.531(14)
C38 H38A 0.9700
C38 H38B 0.9700
C39 C43 1.511(14)
C39 C42 1.573(14)
C40 H40A 0.9600
C40 H40B 0.9600
C40 H40C 0.9600
C41 H41A 0.9600
C41 H41B 0.9600
C41 H41C 0.9600
C42 H42A 0.9600
C42 H42B 0.9600
C42 H42C 0.9600
C43 H43A 0.9600
C43 H43B 0.9600
C43 H43C 0.9600
C44 C49 1.363(12)
C44 C45 1.376(13)
C44 O3 1.410(11)
C45 O4 1.387(10)
C45 C46 1.387(12)
C46 C47 1.367(12)
C46 H46 0.9300
C47 C48 1.412(13)
C47 C51 1.559(13)
C48 C49 1.351(12)
C48 C50 1.500(13)
C49 H49 0.9300
C50 C53 1.472(14)
C50 C66 1.566(14)
C50 H50 0.9800
C51 C52 1.478(14)
C51 C67 1.495(13)
C51 H51 0.9800
C52 C57 1.392(14)
C52 C53 1.402(13)
C53 C54 1.383(14)
C54 C55 1.357(14)
C54 H54 0.9300
C55 C56 1.407(15)
C55 C58 1.583(17)
C56 C57 1.374(15)
C56 C61 1.518(17)
C57 H57 0.9300
C58 C59 1.491(18)
C58 C63 1.512(17)
C58 C62 1.55(2)
C59 C60 1.522(10)
C59 H59A 0.9700
C59 H59B 0.9700
C60 C61 1.52(2)
C60 H60A 0.9700
C60 H60B 0.9700
C61 C64 1.54(2)
C61 C65 1.565(19)
C62 H62A 0.9600
C62 H62B 0.9600
C62 H62C 0.9600
C63 H63A 0.9600
C63 H63B 0.9600
C63 H63C 0.9600
C64 H64A 0.9600
C64 H64B 0.9600
C64 H64C 0.9600
C65 H65A 0.9600
C65 H65B 0.9600
C65 H65C 0.9600
C66 C71 1.380(13)
C66 C67 1.408(13)
C67 C68 1.331(12)
C68 C69 1.409(13)
C68 H68 0.9300
C69 C70 1.358(12)
C69 C72 1.534(13)
C70 C71 1.403(13)
C70 C75 1.569(14)
C71 H71 0.9300
C72 C77 1.487(13)
C72 C73 1.568(14)
C72 C76 1.569(14)
C73 C74 1.492(14)
C73 H73A 0.9700
C73 H73B 0.9700
C74 C75 1.527(13)
C74 H74A 0.9700
C74 H74B 0.9700
C75 C78 1.524(14)
C75 C79 1.565(14)
C76 H76A 0.9600
C76 H76B 0.9600
C76 H76C 0.9600
C77 H77A 0.9600
C77 H77B 0.9600
C77 H77C 0.9600
C78 H78A 0.9600
C78 H78B 0.9600
C78 H78C 0.9600
C79 H79A 0.9600
C79 H79B 0.9600
C79 H79C 0.9600
C80 C81 1.363(10)
C80 C85 1.380(10)
C81 O8 1.363(9)
C81 C82 1.444(11)
C82 O7 1.352(9)
C82 C83 1.356(10)
C83 C84 1.377(11)
C83 C86 1.467(11)
C84 O5 1.350(9)
C84 C85 1.442(11)
C85 O6 1.339(9)
C86 N2 1.100(8)
C87 O6 1.355(9)
C87 C92 1.378(11)
C87 C88 1.393(11)
C88 C89 1.369(11)
C88 O5 1.387(9)
C89 C90 1.382(11)
C89 H89 0.9300
C90 C91 1.351(11)
C90 C93 1.527(11)
C91 C92 1.342(10)
C91 C94 1.581(11)
C92 H92 0.9300
C93 C109 1.507(12)
C93 C96 1.531(12)
C93 H93 0.9800
C94 C110 1.459(12)
C94 C95 1.534(12)
C94 H94 0.9800
C95 C100 1.334(11)
C95 C96 1.419(12)
C96 C97 1.373(12)
C97 C98 1.363(13)
C97 H97 0.9300
C98 C99 1.411(13)
C98 C101 1.568(14)
C99 C100 1.359(12)
C99 C104 1.491(13)
C100 H100 0.9300
C101 C105 1.437(17)
C101 C102 1.532(9)
C101 C106 1.543(15)
C102 C103 1.508(9)
C102 H10A 0.9700
C102 H10B 0.9700
C103 C104 1.521(9)
C103 H10C 0.9700
C103 H10D 0.9700
C104 C108 1.518(16)
C104 C107 1.540(15)
C105 H10E 0.9600
C105 H10F 0.9600
C105 H10G 0.9600
C106 H10H 0.9600
C106 H10I 0.9600
C106 H10J 0.9600
C107 H10K 0.9600
C107 H10L 0.9600
C107 H10M 0.9600
C108 H10N 0.9600
C108 H10O 0.9600
C108 H10P 0.9600
C109 C114 1.355(11)
C109 C110 1.431(12)
C110 C111 1.399(12)
C111 C112 1.347(11)
C111 H111 0.9300
C112 C113 1.367(12)
C112 C118 1.546(13)
C113 C114 1.452(13)
C113 C115 1.554(14)
C114 H114 0.9300
C115 C119 1.528(14)
C115 C120 1.539(14)
C115 C116 1.584(14)
C116 C117 1.461(15)
C116 H11A 0.9700
C116 H11B 0.9700
C117 C118 1.544(14)
C117 H11C 0.9700
C117 H11D 0.9700
C118 C121 1.480(13)
C118 C122 1.564(14)
C119 H11E 0.9600
C119 H11F 0.9600
C119 H11G 0.9600
C120 H12A 0.9600
C120 H12B 0.9600
C120 H12C 0.9600
C121 H12D 0.9600
C121 H12E 0.9600
C121 H12F 0.9600
C122 H12G 0.9600
C122 H12H 0.9600
C122 H12I 0.9600
C123 C124 1.363(11)
C123 C128 1.375(10)
C123 O8 1.384(9)
C124 C125 1.374(11)
C124 O7 1.422(10)
C125 C126 1.364(11)
C125 H125 0.9300
C126 C127 1.396(11)
C126 C129 1.515(11)
C127 C128 1.377(10)
C127 C130 1.503(11)
C128 H128 0.9300
C129 C146 1.499(12)
C129 C131 1.506(12)
C129 H129 0.9800
C130 C145 1.470(12)
C130 C132 1.546(12)
C130 H130 0.9800
C131 C132 1.380(11)
C131 C136 1.392(11)
C132 C133 1.380(11)
C133 C134 1.382(12)
C133 H133 0.9300
C134 C135 1.397(11)
C134 C137 1.526(13)
C135 C136 1.365(11)
C135 C140 1.493(12)
C136 H136 0.9300
C137 C138 1.553(13)
C137 C142 1.572(13)
C137 C141 1.597(13)
C138 C139 1.559(12)
C138 H13A 0.9700
C138 H13B 0.9700
C139 C140 1.537(13)
C139 H13C 0.9700
C139 H13D 0.9700
C140 C144 1.552(12)
C140 C143 1.572(13)
C141 H14A 0.9600
C141 H14B 0.9600
C141 H14C 0.9600
C142 H14D 0.9600
C142 H14E 0.9600
C142 H14F 0.9600
C143 H14G 0.9600
C143 H14H 0.9600
C143 H14I 0.9600
C144 H14J 0.9600
C144 H14K 0.9600
C144 H14L 0.9600
C145 C150 1.392(11)
C145 C146 1.424(12)
C146 C147 1.390(12)
C147 C148 1.451(12)
C147 H147 0.9300
C148 C149 1.361(12)
C148 C151 1.541(13)
C149 C150 1.453(12)
C149 C154 1.505(12)
C150 H150 0.9300
C151 C156 1.480(12)
C151 C152 1.539(14)
C151 C155 1.562(14)
C152 C153 1.421(14)
C152 H15A 0.9700
C152 H15B 0.9700
C153 C154 1.542(14)
C153 H15C 0.9700
C153 H15D 0.9700
C154 C157 1.509(12)
C154 C158 1.549(13)
C155 H15E 0.9600
C155 H15F 0.9600
C155 H15G 0.9600
C156 H15H 0.9600
C156 H15I 0.9600
C156 H15J 0.9600
C157 H15K 0.9600
C157 H15L 0.9600
C157 H15M 0.9600
C158 H15N 0.9600
C158 H15O 0.9600
C158 H15P 0.9600
